data_7210944
loop_
_publ_author_name
'Niranjana, P.'
'Pati, Anita'
'Porwal, Suheel K.'
'Ramkumar, Venkatachalam'
'Gharpure, Santosh J.'
'Chand, Dillip Kumar'

_publ_section_title
;
 Coordination polymers via self-assembly of silver(i) and
 cis-bis-nitrile-oxa-bowl derivatives
;
_journal_issue 45
_journal_name_full CrystEngComm
_journal_page_first 9623
_journal_paper_doi 10.1039/c3ce41003j
_journal_volume 15
_journal_year 2013
_chemical_formula_moiety 'C26 H28 Ag N4 O4, F6 P'
_chemical_formula_sum 'C26 H28 Ag F6 N4 O4 P'
_chemical_formula_weight 713.36
_chemical_name_systematic
;

 ?

;
_space_group_IT_number 14
_symmetry_cell_setting monoclinic
_symmetry_space_group_name_Hall '-P 2ybc'
_symmetry_space_group_name_H-M 'P 1 21/c 1'
_atom_sites_solution_hydrogens geom
_atom_sites_solution_primary direct
_atom_sites_solution_secondary difmap
_audit_creation_method SHELXL-97
_cell_angle_alpha 90.00
_cell_angle_beta 95.9590(10)
_cell_angle_gamma 90.00
_cell_formula_units_Z 4
_cell_length_a 11.3548(5)
_cell_length_b 20.4728(7)
_cell_length_c 12.5381(4)
_cell_measurement_reflns_used 6647
_cell_measurement_temperature 298(2)
_cell_measurement_theta_max 26.59
_cell_measurement_theta_min 2.57
_cell_volume 2898.91(19)
_computing_cell_refinement APEXII,Bruker,2004
_computing_data_collection APEXII,Bruker,2004
_computing_data_reduction SAINT,Bruker,2004
_computing_molecular_graphics 'ORTEP-3 (Farrugia, 1997)'
_computing_publication_material 'SHELXL-97 (Sheldrick, 2008)'
_computing_structure_refinement 'SHELXL-97 (Sheldrick, 2008)'
_computing_structure_solution 'SHELXS-97 (Sheldrick, 2008)'
_diffrn_ambient_temperature 298(2)
_diffrn_measured_fraction_theta_full 0.989
_diffrn_measured_fraction_theta_max 0.960
_diffrn_measurement_device_type 'Bruker APEXII CCD area detector'
_diffrn_measurement_method 'phi and omega scans'
_diffrn_radiation_monochromator graphite
_diffrn_radiation_source 'fine-focus sealed tube'
_diffrn_radiation_type MoK\a
_diffrn_radiation_wavelength 0.71073
_diffrn_reflns_av_R_equivalents 0.0254
_diffrn_reflns_av_sigmaI/netI 0.0318
_diffrn_reflns_limit_h_max 14
_diffrn_reflns_limit_h_min -15
_diffrn_reflns_limit_k_max 27
_diffrn_reflns_limit_k_min -27
_diffrn_reflns_limit_l_max 16
_diffrn_reflns_limit_l_min -15
_diffrn_reflns_number 22780
_diffrn_reflns_theta_full 25.00
_diffrn_reflns_theta_max 28.42
_diffrn_reflns_theta_min 1.80
_exptl_absorpt_coefficient_mu 0.828
_exptl_absorpt_correction_T_max 0.8518
_exptl_absorpt_correction_T_min 0.7603
_exptl_absorpt_correction_type multi-scan
_exptl_absorpt_process_details 'SADABS (Bruker,2004)'
_exptl_crystal_colour colourless
_exptl_crystal_density_diffrn 1.635
_exptl_crystal_density_method 'not measured'
_exptl_crystal_description Block
_exptl_crystal_F_000 1440
_exptl_crystal_size_max 0.35
_exptl_crystal_size_mid 0.25
_exptl_crystal_size_min 0.20
_refine_diff_density_max 1.310
_refine_diff_density_min -0.613
_refine_diff_density_rms 0.096
_refine_ls_extinction_method none
_refine_ls_goodness_of_fit_ref 1.058
_refine_ls_hydrogen_treatment mixed
_refine_ls_matrix_type full
_refine_ls_number_parameters 379
_refine_ls_number_reflns 7005
_refine_ls_number_restraints 0
_refine_ls_restrained_S_all 1.058
_refine_ls_R_factor_all 0.0888
_refine_ls_R_factor_gt 0.0604
_refine_ls_shift/su_max 0.052
_refine_ls_shift/su_mean 0.005
_refine_ls_structure_factor_coef Fsqd
_refine_ls_weighting_details 'calc w=1/[\s^2^(Fo^2^)+(0.1214P)^2^+2.2654P] where P=(Fo^2^+2Fc^2^)/3'
_refine_ls_weighting_scheme calc
_refine_ls_wR_factor_gt 0.1916
_refine_ls_wR_factor_ref 0.2156
_reflns_number_gt 4644
_reflns_number_total 7005
_reflns_threshold_expression >2sigma(I)
_cod_data_source_file c3ce41003j.txt
_cod_data_source_block new
_cod_depositor_comments
;
The following automatic conversions were performed:

'_symmetry_cell_setting' value 'Monoclinic' changed to 'monoclinic'
according to /home/saulius/struct/CIF-dictionaries/cif_core.dic
dictionary named 'cif_core.dic' version 2.4.2 from 2011-04-26.

Automatic conversion script
Id: cif_fix_values 1891 2012-01-12 08:04:46Z andrius 
;
_cod_original_sg_symbol_H-M P2(1)/c
_cod_database_code 7210944

loop_
_symmetry_equiv_pos_as_xyz
'x, y, z'
'-x, y+1/2, -z+1/2'
'-x, -y, -z'
'x, -y-1/2, z-1/2'

loop_
_atom_site_label
_atom_site_type_symbol
_atom_site_fract_x
_atom_site_fract_y
_atom_site_fract_z
_atom_site_U_iso_or_equiv
_atom_site_adp_type
_atom_site_occupancy
_atom_site_symmetry_multiplicity
_atom_site_calc_flag
_atom_site_refinement_flags
Ag1 Ag 0.88910(4) 0.745347(17) 0.90356(3) 0.05925(18) Uani 1 1 d .
C1 C 0.8876(5) 1.1296(2) 1.3138(4) 0.0637(13) Uani 1 1 d .
H1 H 0.8585 1.1638 1.2631 0.076 Uiso 1 1 calc R
C2 C 0.8213(5) 1.0321(3) 1.3841(4) 0.0684(14) Uani 1 1 d .
H2 H 0.8413 1.0275 1.4617 0.082 Uiso 1 1 calc R
C3 C 0.7107(6) 0.9925(3) 1.3493(7) 0.099(2) Uani 1 1 d .
H3A H 0.6553 0.9969 1.4029 0.119 Uiso 1 1 calc R
H3B H 0.6731 1.0099 1.2823 0.119 Uiso 1 1 calc R
C4 C 0.7370(8) 0.9234(4) 1.3353(6) 0.106(3) Uani 1 1 d .
H4A H 0.6637 0.8991 1.3220 0.128 Uiso 1 1 calc R
H4B H 0.7801 0.9066 1.4003 0.128 Uiso 1 1 calc R
C5 C 0.8084(6) 0.9145(3) 1.2445(5) 0.0737(16) Uani 1 1 d .
H5 H 0.8332 0.8687 1.2437 0.088 Uiso 1 1 calc R
C6 C 0.8161(5) 0.9474(2) 1.0690(4) 0.0595(12) Uani 1 1 d .
H6 H 0.7746 0.9744 1.0126 0.071 Uiso 1 1 calc R
C7 C 0.9124(4) 0.9870(2) 1.1332(3) 0.0505(10) Uani 1 1 d .
H7 H 0.9883 0.9825 1.1031 0.061 Uiso 1 1 calc R
C8 C 0.8816(4) 1.0582(2) 1.1470(3) 0.0510(11) Uani 1 1 d .
H8A H 0.7968 1.0640 1.1468 0.061 Uiso 1 1 calc R
H8B H 0.9093 1.0847 1.0906 0.061 Uiso 1 1 calc R
C9 C 0.9463(4) 1.0758(2) 1.2559(4) 0.0529(11) Uani 1 1 d .
H9 H 1.0302 1.0852 1.2508 0.063 Uiso 1 1 calc R
C10 C 0.9303(4) 1.0154(2) 1.3262(4) 0.0524(10) Uani 1 1 d .
H10 H 0.9999 1.0096 1.3785 0.063 Uiso 1 1 calc R
C11 C 0.9190(5) 0.9570(2) 1.2467(4) 0.0564(11) Uani 1 1 d .
H11 H 0.9897 0.9294 1.2588 0.068 Uiso 1 1 calc R
C12 C 0.8676(6) 0.8893(3) 1.0215(5) 0.0782(17) Uani 1 1 d .
C13 C 1.0267(6) 0.6574(3) 1.1005(5) 0.0733(15) Uani 1 1 d .
C14 C 0.7271(4) 0.7912(3) 0.6800(4) 0.0572(11) Uani 1 1 d .
C15 C 0.5929(5) 0.7089(2) 0.5196(4) 0.0583(12) Uani 1 1 d .
H15 H 0.6322 0.6769 0.5694 0.070 Uiso 1 1 calc R
C16 C 0.5587(5) 0.6757(3) 0.4124(5) 0.0721(15) Uani 1 1 d .
H16A H 0.5606 0.7076 0.3554 0.086 Uiso 1 1 calc R
H16B H 0.6165 0.6421 0.4015 0.086 Uiso 1 1 calc R
C17 C 0.4377(5) 0.6454(3) 0.4056(5) 0.0758(16) Uani 1 1 d .
H17A H 0.4343 0.6143 0.4636 0.091 Uiso 1 1 calc R
H17B H 0.4223 0.6220 0.3383 0.091 Uiso 1 1 calc R
C18 C 0.3446(4) 0.6974(2) 0.4127(4) 0.0575(12) Uani 1 1 d .
H18 H 0.2668 0.6766 0.4115 0.069 Uiso 1 1 calc R
C19 C 0.2991(4) 0.8006(2) 0.3470(4) 0.0510(10) Uani 1 1 d .
H19 H 0.3279 0.8352 0.3023 0.061 Uiso 1 1 calc R
C20 C 0.3440(4) 0.8122(2) 0.4655(3) 0.0475(10) Uani 1 1 d .
H20 H 0.2860 0.8362 0.5030 0.057 Uiso 1 1 calc R
C21 C 0.4658(4) 0.8448(2) 0.4801(4) 0.0543(11) Uani 1 1 d .
H21A H 0.4582 0.8916 0.4891 0.065 Uiso 1 1 calc R
H21B H 0.5091 0.8365 0.4187 0.065 Uiso 1 1 calc R
C22 C 0.5284(4) 0.8135(2) 0.5816(4) 0.0503(10) Uani 1 1 d .
H22 H 0.5078 0.8346 0.6473 0.060 Uiso 1 1 calc R
C23 C 0.6613(4) 0.8100(2) 0.5762(3) 0.0525(10) Uani 1 1 d .
H23 H 0.6911 0.8515 0.5507 0.063 Uiso 1 1 calc R
C24 C 0.4891(5) 0.7418(2) 0.5738(4) 0.0495(10) Uani 1 1 d .
H24 H 0.4851 0.7237 0.6457 0.059 Uiso 1 1 calc R
C25 C 0.3640(4) 0.7426(2) 0.5109(4) 0.0506(11) Uani 1 1 d .
H25 H 0.3046 0.7330 0.5601 0.061 Uiso 1 1 calc R
C26 C 0.1676(5) 0.7972(3) 0.3305(4) 0.0613(12) Uani 1 1 d .
F1 F 0.3880(7) -0.0593(3) 0.2490(8) 0.219(4) Uani 1 1 d .
F2 F 0.2324(5) -0.0465(3) 0.3301(5) 0.153(2) Uani 1 1 d .
F3 F 0.2104(6) 0.0059(8) 0.1815(6) 0.301(8) Uani 1 1 d .
F4 F 0.2396(9) 0.0551(4) 0.3222(14) 0.311(7) Uani 1 1 d .
F5 F 0.3988(8) 0.0154(9) 0.3504(13) 0.350(10) Uani 1 1 d .
F7 F 0.3842(6) 0.0323(6) 0.1867(13) 0.337(9) Uani 1 1 d .
N1 N 0.7783(4) 0.7720(3) 0.7556(4) 0.0689(12) Uani 1 1 d .
N2 N 0.9098(5) 0.8450(3) 0.9869(5) 0.0941(18) Uani 1 1 d .
N3 N 0.9588(5) 0.6762(3) 1.0347(4) 0.0945(18) Uani 1 1 d .
N4 N 1.0692(5) 0.7102(3) 0.8174(5) 0.0872(15) Uani 1 1 d .
O1 O 0.7939(3) 1.10062(19) 1.3584(3) 0.0744(10) Uani 1 1 d .
O2 O 0.7376(3) 0.9282(2) 1.1437(4) 0.0780(12) Uani 1 1 d .
O3 O 0.6755(3) 0.75987(17) 0.5022(3) 0.0588(9) Uani 1 1 d .
O4 O 0.3457(3) 0.73962(16) 0.3195(3) 0.0594(9) Uani 1 1 d .
P1 P 0.30847(17) -0.00268(10) 0.2625(2) 0.1085(8) Uani 1 1 d .

loop_
_atom_site_aniso_label
_atom_site_aniso_U_11
_atom_site_aniso_U_22
_atom_site_aniso_U_33
_atom_site_aniso_U_23
_atom_site_aniso_U_13
_atom_site_aniso_U_12
Ag1 0.0625(3) 0.0559(3) 0.0556(3) 0.00301(15) -0.01189(19) 0.01099(16)
C1 0.071(3) 0.051(3) 0.068(3) -0.012(2) 0.002(3) -0.002(2)
C2 0.081(4) 0.075(3) 0.052(3) -0.008(2) 0.021(3) -0.006(3)
C3 0.080(5) 0.094(5) 0.133(6) -0.008(4) 0.061(4) -0.013(4)
C4 0.130(7) 0.090(5) 0.103(5) 0.009(4) 0.036(5) -0.047(5)
C5 0.097(5) 0.050(3) 0.075(4) 0.004(2) 0.014(3) -0.019(3)
C6 0.065(3) 0.058(3) 0.055(3) -0.011(2) 0.002(2) -0.008(2)
C7 0.054(3) 0.049(2) 0.049(2) -0.0088(18) 0.010(2) -0.0070(19)
C8 0.069(3) 0.042(2) 0.042(2) 0.0017(16) 0.006(2) -0.0073(19)
C9 0.061(3) 0.048(2) 0.052(2) -0.0127(18) 0.014(2) -0.012(2)
C10 0.047(3) 0.057(3) 0.051(2) -0.0016(19) -0.0038(19) 0.003(2)
C11 0.058(3) 0.046(2) 0.065(3) 0.004(2) 0.004(2) 0.009(2)
C12 0.084(4) 0.072(4) 0.081(4) -0.029(3) 0.018(3) -0.026(3)
C13 0.084(4) 0.064(3) 0.072(3) 0.026(3) 0.009(3) 0.017(3)
C14 0.049(3) 0.069(3) 0.051(3) -0.004(2) -0.004(2) 0.004(2)
C15 0.063(3) 0.049(2) 0.061(3) -0.006(2) -0.003(2) 0.013(2)
C16 0.052(3) 0.068(3) 0.094(4) -0.033(3) -0.001(3) 0.012(2)
C17 0.072(4) 0.047(3) 0.106(5) -0.020(3) -0.005(3) 0.000(2)
C18 0.044(3) 0.048(2) 0.080(3) -0.006(2) 0.003(2) -0.0088(19)
C19 0.041(2) 0.055(2) 0.056(3) -0.003(2) 0.0002(19) -0.0018(19)
C20 0.041(2) 0.047(2) 0.054(2) -0.0071(18) 0.0038(19) 0.0087(17)
C21 0.052(3) 0.041(2) 0.066(3) 0.0017(19) -0.015(2) -0.0045(18)
C22 0.052(3) 0.052(2) 0.047(2) -0.0041(18) 0.0008(19) 0.0060(19)
C23 0.054(3) 0.060(3) 0.042(2) -0.0020(18) -0.0056(19) 0.003(2)
C24 0.061(3) 0.048(2) 0.039(2) 0.0058(16) 0.003(2) 0.0041(19)
C25 0.047(3) 0.053(2) 0.054(3) 0.0019(18) 0.018(2) -0.0023(18)
C26 0.046(3) 0.066(3) 0.070(3) 0.002(2) -0.008(2) 0.000(2)
F1 0.228(8) 0.124(5) 0.334(10) 0.033(6) 0.172(8) 0.001(5)
F2 0.125(4) 0.145(5) 0.196(6) 0.028(4) 0.057(4) -0.014(3)
F3 0.103(5) 0.68(2) 0.113(5) 0.084(8) -0.034(4) -0.044(8)
F4 0.218(10) 0.133(6) 0.56(2) -0.043(9) -0.086(12) 0.054(6)
F5 0.138(7) 0.49(2) 0.412(18) -0.245(18) -0.020(9) -0.020(10)
F7 0.128(6) 0.329(12) 0.55(2) 0.344(15) 0.033(9) -0.024(7)
N1 0.065(3) 0.085(3) 0.052(2) -0.001(2) -0.015(2) 0.013(2)
N2 0.105(4) 0.066(3) 0.115(4) -0.043(3) 0.030(3) -0.013(3)
N3 0.102(4) 0.098(4) 0.083(3) 0.041(3) 0.004(3) 0.038(3)
N4 0.050(3) 0.098(4) 0.111(4) -0.008(3) -0.003(3) 0.006(3)
O1 0.062(2) 0.070(2) 0.093(3) -0.030(2) 0.0185(19) -0.0063(18)
O2 0.061(2) 0.077(3) 0.098(3) -0.024(2) 0.018(2) -0.0230(19)
O3 0.049(2) 0.073(2) 0.0542(19) -0.0142(15) 0.0027(15) 0.0003(15)
O4 0.054(2) 0.0620(19) 0.062(2) -0.0154(15) 0.0063(17) 0.0027(15)
P1 0.0613(10) 0.0822(12) 0.175(2) 0.0650(13) -0.0216(12) -0.0100(9)

loop_
_atom_type_symbol
_atom_type_description
_atom_type_scat_dispersion_real
_atom_type_scat_dispersion_imag
_atom_type_scat_source
C C 0.0033 0.0016 'International Tables Vol C Tables 4.2.6.8 and 6.1.1.4'
H H 0.0000 0.0000 'International Tables Vol C Tables 4.2.6.8 and 6.1.1.4'
N N 0.0061 0.0033 'International Tables Vol C Tables 4.2.6.8 and 6.1.1.4'
O O 0.0106 0.0060 'International Tables Vol C Tables 4.2.6.8 and 6.1.1.4'
F F 0.0171 0.0103 'International Tables Vol C Tables 4.2.6.8 and 6.1.1.4'
P P 0.1023 0.0942 'International Tables Vol C Tables 4.2.6.8 and 6.1.1.4'
Ag Ag -0.8971 1.1015 'International Tables Vol C Tables 4.2.6.8 and 6.1.1.4'

loop_
_geom_angle_atom_site_label_1
_geom_angle_atom_site_label_2
_geom_angle_atom_site_label_3
_geom_angle
_geom_angle_site_symmetry_1
_geom_angle_site_symmetry_3
N1 Ag1 N3 154.1(2) . .
N1 Ag1 N2 100.7(2) . .
N3 Ag1 N2 102.4(2) . .
N1 Ag1 N4 97.35(18) . .
N3 Ag1 N4 83.9(2) . .
N2 Ag1 N4 113.7(2) . .
O1 C1 C13 110.2(5) . 2_757
O1 C1 C9 106.1(4) . .
C13 C1 C9 109.8(5) 2_757 .
O1 C1 H1 110.2 . .
C13 C1 H1 110.2 2_757 .
C9 C1 H1 110.2 . .
O1 C2 C3 107.3(5) . .
O1 C2 C10 105.8(4) . .
C3 C2 C10 115.3(4) . .
O1 C2 H2 109.4 . .
C3 C2 H2 109.4 . .
C10 C2 H2 109.4 . .
C4 C3 C2 112.2(6) . .
C4 C3 H3A 109.2 . .
C2 C3 H3A 109.2 . .
C4 C3 H3B 109.2 . .
C2 C3 H3B 109.2 . .
H3A C3 H3B 107.9 . .
C3 C4 C5 110.5(5) . .
C3 C4 H4A 109.6 . .
C5 C4 H4A 109.6 . .
C3 C4 H4B 109.6 . .
C5 C4 H4B 109.6 . .
H4A C4 H4B 108.1 . .
O2 C5 C4 110.4(6) . .
O2 C5 C11 106.6(4) . .
C4 C5 C11 115.6(5) . .
O2 C5 H5 108.0 . .
C4 C5 H5 108.0 . .
C11 C5 H5 108.0 . .
O2 C6 C12 110.3(4) . .
O2 C6 C7 105.4(4) . .
C12 C6 C7 110.5(4) . .
O2 C6 H6 110.2 . .
C12 C6 H6 110.2 . .
C7 C6 H6 110.2 . .
C8 C7 C6 114.3(4) . .
C8 C7 C11 105.5(3) . .
C6 C7 C11 103.8(4) . .
C8 C7 H7 110.9 . .
C6 C7 H7 110.9 . .
C11 C7 H7 110.9 . .
C7 C8 C9 103.5(4) . .
C7 C8 H8A 111.1 . .
C9 C8 H8A 111.1 . .
C7 C8 H8B 111.1 . .
C9 C8 H8B 111.1 . .
H8A C8 H8B 109.0 . .
C1 C9 C8 114.0(4) . .
C1 C9 C10 103.1(4) . .
C8 C9 C10 104.4(3) . .
C1 C9 H9 111.6 . .
C8 C9 H9 111.6 . .
C10 C9 H9 111.6 . .
C2 C10 C9 103.9(4) . .
C2 C10 C11 117.3(4) . .
C9 C10 C11 104.9(4) . .
C2 C10 H10 110.1 . .
C9 C10 H10 110.1 . .
C11 C10 H10 110.1 . .
C5 C11 C7 104.4(4) . .
C5 C11 C10 117.6(4) . .
C7 C11 C10 106.2(4) . .
C5 C11 H11 109.4 . .
C7 C11 H11 109.4 . .
C10 C11 H11 109.4 . .
N2 C12 C6 178.2(7) . .
N3 C13 C1 177.1(7) . 2_747
N1 C14 C23 174.4(6) . .
O3 C15 C16 107.6(4) . .
O3 C15 C24 106.6(3) . .
C16 C15 C24 116.0(4) . .
O3 C15 H15 108.8 . .
C16 C15 H15 108.8 . .
C24 C15 H15 108.8 . .
C17 C16 C15 112.6(5) . .
C17 C16 H16A 109.1 . .
C15 C16 H16A 109.1 . .
C17 C16 H16B 109.1 . .
C15 C16 H16B 109.1 . .
H16A C16 H16B 107.8 . .
C16 C17 C18 110.3(4) . .
C16 C17 H17A 109.6 . .
C18 C17 H17A 109.6 . .
C16 C17 H17B 109.6 . .
C18 C17 H17B 109.6 . .
H17A C17 H17B 108.1 . .
O4 C18 C17 107.9(4) . .
O4 C18 C25 105.8(4) . .
C17 C18 C25 115.4(4) . .
O4 C18 H18 109.2 . .
C17 C18 H18 109.2 . .
C25 C18 H18 109.2 . .
O4 C19 C26 108.7(4) . .
O4 C19 C20 106.1(4) . .
C26 C19 C20 111.6(4) . .
O4 C19 H19 110.1 . .
C26 C19 H19 110.1 . .
C20 C19 H19 110.1 . .
C21 C20 C19 112.8(4) . .
C21 C20 C25 105.2(4) . .
C19 C20 C25 103.6(3) . .
C21 C20 H20 111.6 . .
C19 C20 H20 111.6 . .
C25 C20 H20 111.6 . .
C20 C21 C22 104.6(4) . .
C20 C21 H21A 110.8 . .
C22 C21 H21A 110.8 . .
C20 C21 H21B 110.8 . .
C22 C21 H21B 110.8 . .
H21A C21 H21B 108.9 . .
C23 C22 C21 111.1(4) . .
C23 C22 C24 103.6(4) . .
C21 C22 C24 103.9(4) . .
C23 C22 H22 112.5 . .
C21 C22 H22 112.5 . .
C24 C22 H22 112.5 . .
O3 C23 C14 108.0(4) . .
O3 C23 C22 104.2(4) . .
C14 C23 C22 112.7(4) . .
O3 C23 H23 110.6 . .
C14 C23 H23 110.6 . .
C22 C23 H23 110.6 . .
C22 C24 C25 105.5(3) . .
C22 C24 C15 102.2(4) . .
C25 C24 C15 118.2(4) . .
C22 C24 H24 110.1 . .
C25 C24 H24 110.1 . .
C15 C24 H24 110.1 . .
C18 C25 C20 104.9(4) . .
C18 C25 C24 116.6(4) . .
C20 C25 C24 106.8(4) . .
C18 C25 H25 109.4 . .
C20 C25 H25 109.4 . .
C24 C25 H25 109.4 . .
N4 C26 C19 174.9(6) 4_475 .
C14 N1 Ag1 173.4(5) . .
C12 N2 Ag1 149.3(5) . .
C13 N3 Ag1 154.7(6) . .
C26 N4 Ag1 144.8(5) 4_676 .
C1 O1 C2 110.1(4) . .
C6 O2 C5 107.4(4) . .
C23 O3 C15 108.1(4) . .
C19 O4 C18 107.1(4) . .
F3 P1 F5 157.8(10) . .
F3 P1 F1 116.7(8) . .
F5 P1 F1 84.1(7) . .
F3 P1 F7 87.0(5) . .
F5 P1 F7 87.4(8) . .
F1 P1 F7 84.6(5) . .
F3 P1 F2 91.3(5) . .
F5 P1 F2 96.8(8) . .
F1 P1 F2 89.5(3) . .
F7 P1 F2 172.3(7) . .
F3 P1 F4 82.1(7) . .
F5 P1 F4 78.8(6) . .
F1 P1 F4 159.3(7) . .
F7 P1 F4 105.8(8) . .
F2 P1 F4 81.3(6) . .

loop_
_geom_bond_atom_site_label_1
_geom_bond_atom_site_label_2
_geom_bond_distance
_geom_bond_site_symmetry_2
Ag1 N1 2.200(4) .
Ag1 N3 2.250(5) .
Ag1 N2 2.292(5) .
Ag1 N4 2.515(5) .
C1 O1 1.385(6) .
C1 C13 1.487(8) 2_757
C1 C9 1.511(6) .
C1 H1 0.9800 .
C2 O1 1.466(7) .
C2 C3 1.520(9) .
C2 C10 1.537(7) .
C2 H2 0.9800 .
C3 C4 1.460(10) .
C3 H3A 0.9700 .
C3 H3B 0.9700 .
C4 C5 1.475(9) .
C4 H4A 0.9700 .
C4 H4B 0.9700 .
C5 O2 1.453(7) .
C5 C11 1.527(7) .
C5 H5 0.9800 .
C6 O2 1.415(6) .
C6 C12 1.477(8) .
C6 C7 1.524(6) .
C6 H6 0.9800 .
C7 C8 1.514(6) .
C7 C11 1.544(6) .
C7 H7 0.9800 .
C8 C9 1.524(6) .
C8 H8A 0.9700 .
C8 H8B 0.9700 .
C9 C10 1.541(6) .
C9 H9 0.9800 .
C10 C11 1.552(6) .
C10 H10 0.9800 .
C11 H11 0.9800 .
C12 N2 1.133(7) .
C13 N3 1.136(7) .
C13 C1 1.487(8) 2_747
C14 N1 1.130(6) .
C14 C23 1.482(7) .
C15 O3 1.434(6) .
C15 C16 1.520(7) .
C15 C24 1.572(7) .
C15 H15 0.9800 .
C16 C17 1.502(8) .
C16 H16A 0.9700 .
C16 H16B 0.9700 .
C17 C18 1.509(7) .
C17 H17A 0.9700 .
C17 H17B 0.9700 .
C18 O4 1.456(6) .
C18 C25 1.538(7) .
C18 H18 0.9800 .
C19 O4 1.413(5) .
C19 C26 1.488(7) .
C19 C20 1.539(6) .
C19 H19 0.9800 .
C20 C21 1.529(6) .
C20 C25 1.541(6) .
C20 H20 0.9800 .
C21 C22 1.532(6) .
C21 H21A 0.9700 .
C21 H21B 0.9700 .
C22 C23 1.519(7) .
C22 C24 1.534(6) .
C22 H22 0.9800 .
C23 O3 1.404(5) .
C23 H23 0.9800 .
C24 C25 1.551(7) .
C24 H24 0.9800 .
C25 H25 0.9800 .
C26 N4 1.123(7) 4_475
F1 P1 1.490(7) .
F2 P1 1.556(5) .
F3 P1 1.438(6) .
F4 P1 1.642(12) .
F5 P1 1.473(10) .
F7 P1 1.525(8) .
N4 C26 1.123(7) 4_676

loop_
_geom_torsion_atom_site_label_1
_geom_torsion_atom_site_label_2
_geom_torsion_atom_site_label_3
_geom_torsion_atom_site_label_4
_geom_torsion
_geom_torsion_site_symmetry_1
_geom_torsion_site_symmetry_4
O1 C2 C3 C4 159.8(5) . .
C10 C2 C3 C4 42.2(8) . .
C2 C3 C4 C5 -66.3(9) . .
C3 C4 C5 O2 -69.7(8) . .
C3 C4 C5 C11 51.4(9) . .
O2 C6 C7 C8 -84.3(5) . .
C12 C6 C7 C8 156.6(4) . .
O2 C6 C7 C11 30.1(5) . .
C12 C6 C7 C11 -89.0(5) . .
C6 C7 C8 C9 148.5(4) . .
C11 C7 C8 C9 35.1(5) . .
O1 C1 C9 C8 78.8(5) . .
C13 C1 C9 C8 -162.2(4) 2_757 .
O1 C1 C9 C10 -33.7(5) . .
C13 C1 C9 C10 85.3(5) 2_757 .
C7 C8 C9 C1 -151.5(4) . .
C7 C8 C9 C10 -39.8(5) . .
O1 C2 C10 C9 -8.1(5) . .
C3 C2 C10 C9 110.3(6) . .
O1 C2 C10 C11 -123.2(4) . .
C3 C2 C10 C11 -4.8(7) . .
C1 C9 C10 C2 24.5(5) . .
C8 C9 C10 C2 -94.8(4) . .
C1 C9 C10 C11 148.2(4) . .
C8 C9 C10 C11 28.8(5) . .
O2 C5 C11 C7 -8.2(5) . .
C4 C5 C11 C7 -131.2(6) . .
O2 C5 C11 C10 109.2(5) . .
C4 C5 C11 C10 -13.9(8) . .
C8 C7 C11 C5 107.8(4) . .
C6 C7 C11 C5 -12.7(5) . .
C8 C7 C11 C10 -17.1(5) . .
C6 C7 C11 C10 -137.7(4) . .
C2 C10 C11 C5 -9.1(6) . .
C9 C10 C11 C5 -123.7(5) . .
C2 C10 C11 C7 107.3(5) . .
C9 C10 C11 C7 -7.2(5) . .
O2 C6 C12 N2 -100(22) . .
C7 C6 C12 N2 16(22) . .
O3 C15 C16 C17 -153.0(5) . .
C24 C15 C16 C17 -33.8(7) . .
C15 C16 C17 C18 63.6(7) . .
C16 C17 C18 O4 64.1(6) . .
C16 C17 C18 C25 -54.0(7) . .
O4 C19 C20 C21 86.8(4) . .
C26 C19 C20 C21 -155.0(4) . .
O4 C19 C20 C25 -26.4(4) . .
C26 C19 C20 C25 91.8(4) . .
C19 C20 C21 C22 -143.7(4) . .
C25 C20 C21 C22 -31.4(5) . .
C20 C21 C22 C23 149.0(4) . .
C20 C21 C22 C24 38.1(5) . .
N1 C14 C23 O3 -10(6) . .
N1 C14 C23 C22 105(6) . .
C21 C22 C23 O3 -73.5(4) . .
C24 C22 C23 O3 37.5(4) . .
C21 C22 C23 C14 169.7(4) . .
C24 C22 C23 C14 -79.3(4) . .
C23 C22 C24 C25 -146.0(4) . .
C21 C22 C24 C25 -29.8(5) . .
C23 C22 C24 C15 -21.8(4) . .
C21 C22 C24 C15 94.5(4) . .
O3 C15 C24 C22 -0.1(5) . .
C16 C15 C24 C22 -119.9(5) . .
O3 C15 C24 C25 115.1(4) . .
C16 C15 C24 C25 -4.7(6) . .
O4 C18 C25 C20 13.9(5) . .
C17 C18 C25 C20 133.1(5) . .
O4 C18 C25 C24 -104.0(4) . .
C17 C18 C25 C24 15.1(6) . .
C21 C20 C25 C18 -111.6(4) . .
C19 C20 C25 C18 7.0(5) . .
C21 C20 C25 C24 12.8(5) . .
C19 C20 C25 C24 131.4(4) . .
C22 C24 C25 C18 127.5(4) . .
C15 C24 C25 C18 14.1(6) . .
C22 C24 C25 C20 10.6(5) . .
C15 C24 C25 C20 -102.9(4) . .
O4 C19 C26 N4 12(7) . 4_475
C20 C19 C26 N4 -104(7) . 4_475
C23 C14 N1 Ag1 137(5) . .
N3 Ag1 N1 C14 -172(4) . .
N2 Ag1 N1 C14 35(4) . .
N4 Ag1 N1 C14 -81(4) . .
C6 C12 N2 Ag1 152(21) . .
N1 Ag1 N2 C12 58.4(12) . .
N3 Ag1 N2 C12 -109.9(12) . .
N4 Ag1 N2 C12 161.4(11) . .
C1 C13 N3 Ag1 -162(12) 2_747 .
N1 Ag1 N3 C13 154.8(11) . .
N2 Ag1 N3 C13 -52.4(13) . .
N4 Ag1 N3 C13 60.5(13) . .
N1 Ag1 N4 C26 156.8(9) . 4_676
N3 Ag1 N4 C26 -49.3(9) . 4_676
N2 Ag1 N4 C26 51.6(9) . 4_676
C13 C1 O1 C2 -88.8(5) 2_757 .
C9 C1 O1 C2 30.0(6) . .
C3 C2 O1 C1 -137.1(5) . .
C10 C2 O1 C1 -13.5(5) . .
C12 C6 O2 C5 82.6(5) . .
C7 C6 O2 C5 -36.6(5) . .
C4 C5 O2 C6 154.4(5) . .
C11 C5 O2 C6 28.1(5) . .
C14 C23 O3 C15 81.1(5) . .
C22 C23 O3 C15 -38.9(5) . .
C16 C15 O3 C23 149.5(4) . .
C24 C15 O3 C23 24.4(5) . .
C26 C19 O4 C18 -83.5(4) . .
C20 C19 O4 C18 36.7(5) . .
C17 C18 O4 C19 -155.8(4) . .
C25 C18 O4 C19 -31.8(5) . .
